data_7115842
loop_
_publ_author_name
'Irene C. Cai'
'Michael I. Lipschutz'
'T. Don Tilley'

_publ_section_title
;
 A bis(amido) ligand set that supports two-coordinate chromium in the +1,
 +2, and +3 oxidation states
;
_journal_name_full Chem.Commun.
_journal_page_first 13062
_journal_paper_doi 10.1039/C4cc06615D
_journal_volume 50
_journal_year 2014
_chemical_formula_sum 'C58 H112 Cr N3 Si2'
_chemical_formula_weight 959.68
_chemical_name_systematic
; 
 ? 
;
_chemical_properties_physical Air-sensitive
_space_group_crystal_system monoclinic
_space_group_IT_number 14
_space_group_name_Hall '-P 2yn'
_space_group_name_H-M_alt 'P 1 21/n 1'
_symmetry_space_group_name_Hall '-P 2yn'
_symmetry_space_group_name_H-M 'P 1 21/n 1'
_atom_sites_solution_hydrogens geom
_atom_sites_solution_primary iterative
_atom_sites_solution_secondary difmap
_audit_creation_method SHELXL-2014
_cell_angle_alpha 90
_cell_angle_beta 90.949(2)
_cell_angle_gamma 90
_cell_formula_units_Z 4
_cell_length_a 14.7215(4)
_cell_length_b 28.4194(8)
_cell_length_c 14.8687(4)
_cell_measurement_reflns_used 9920
_cell_measurement_temperature 100(2)
_cell_measurement_theta_max 25.36
_cell_measurement_theta_min 2.40
_cell_volume 6219.9(3)
_computing_cell_refinement 'Bruker SAINT'
_computing_data_collection 'Bruker APEX2'
_computing_data_reduction 'Bruker SAINT'
_computing_molecular_graphics ORTEP-32
_computing_publication_material WinGX
_computing_structure_refinement 'SHELXL-2014 (Sheldrick, 2014)'
_computing_structure_solution 'SHELXS-97 (Sheldrick 2008)'
_diffrn_ambient_temperature 100(2)
_diffrn_detector_area_resol_mean 8.366
_diffrn_measured_fraction_theta_full 0.998
_diffrn_measured_fraction_theta_max 0.995
_diffrn_measurement_device_type 'Bruker APEX-II CCD'
_diffrn_measurement_method 'phi and omega scans'
_diffrn_radiation_type MoK\a
_diffrn_radiation_wavelength 0.71073
_diffrn_reflns_av_R_equivalents 0.0567
_diffrn_reflns_av_unetI/netI 0.0756
_diffrn_reflns_Laue_measured_fraction_full 0.998
_diffrn_reflns_Laue_measured_fraction_max 0.995
_diffrn_reflns_limit_h_max 17
_diffrn_reflns_limit_h_min -17
_diffrn_reflns_limit_k_max 34
_diffrn_reflns_limit_k_min -30
_diffrn_reflns_limit_l_max 17
_diffrn_reflns_limit_l_min -17
_diffrn_reflns_number 36473
_diffrn_reflns_point_group_measured_fraction_full 0.998
_diffrn_reflns_point_group_measured_fraction_max 0.995
_diffrn_reflns_theta_full 25.000
_diffrn_reflns_theta_max 25.376
_diffrn_reflns_theta_min 1.558
_diffrn_source 'microfocus sealed tube'
_exptl_absorpt_coefficient_mu 0.257
_exptl_absorpt_correction_T_max 0.942
_exptl_absorpt_correction_T_min 0.828
_exptl_absorpt_correction_type multi-scan
_exptl_absorpt_process_details SADABS
_exptl_crystal_colour orange
_exptl_crystal_density_diffrn 1.025
_exptl_crystal_F_000 2132
_exptl_crystal_recrystallization_method 'Re-crystallisation from solvent: diethyl ether'
_exptl_crystal_size_max 0.100
_exptl_crystal_size_mid 0.100
_exptl_crystal_size_min 0.040
_refine_diff_density_max 1.353
_refine_diff_density_min -0.480
_refine_diff_density_rms 0.061
_refine_ls_extinction_method none
_refine_ls_goodness_of_fit_ref 1.013
_refine_ls_hydrogen_treatment constr
_refine_ls_matrix_type full
_refine_ls_number_parameters 601
_refine_ls_number_reflns 11368
_refine_ls_number_restraints 0
_refine_ls_restrained_S_all 1.013
_refine_ls_R_factor_all 0.1036
_refine_ls_R_factor_gt 0.0574
_refine_ls_shift/su_max 0.001
_refine_ls_shift/su_mean 0.000
_refine_ls_structure_factor_coef Fsqd
_refine_ls_weighting_details 'w=1/[\s^2^(Fo^2^)+(0.0388P)^2^+7.1117P] where P=(Fo^2^+2Fc^2^)/3'
_refine_ls_weighting_scheme calc
_refine_ls_wR_factor_gt 0.1120
_refine_ls_wR_factor_ref 0.1308
_reflns_Friedel_coverage 0.000
_reflns_number_gt 7353
_reflns_number_total 11368
_reflns_threshold_expression 'I > 2\s(I)'
_cod_data_source_file c4cc06615d2.cif
_cod_data_source_block shelx_e
_cod_database_code 7115842
_shelx_space_group_comment
; 
The symmetry employed for this shelxl refinement is uniquely defined 
by the following loop, which should always be used as a source of 
symmetry information in preference to the above space-group names. 
They are only intended as comments. 
;
_shelx_estimated_absorpt_t_min 0.975
_shelx_estimated_absorpt_t_max 0.990
_shelxl_version_number 2014-1

loop_
_space_group_symop_operation_xyz
'x, y, z'
'-x+1/2, y+1/2, -z+1/2'
'-x, -y, -z'
'x-1/2, -y-1/2, z-1/2'

loop_
_atom_site_label
_atom_site_type_symbol
_atom_site_fract_x
_atom_site_fract_y
_atom_site_fract_z
_atom_site_U_iso_or_equiv
_atom_site_adp_type
_atom_site_occupancy
_atom_site_site_symmetry_order
_atom_site_calc_flag
_atom_site_refinement_flags_posn
_atom_site_refinement_flags_adp
C1 C 0.56029(17) 0.65421(9) 0.69402(19) 0.0136(6) Uani 1 1 d . .
C2 C 0.56402(18) 0.69330(10) 0.75453(19) 0.0162(6) Uani 1 1 d . .
C3 C 0.58032(19) 0.73828(10) 0.7225(2) 0.0206(7) Uani 1 1 d . .
H3 H 0.5825 0.7638 0.7638 0.025 Uiso 1 1 calc R U
C4 C 0.5935(2) 0.74716(10) 0.6320(2) 0.0224(7) Uani 1 1 d . .
H4 H 0.6051 0.7782 0.6113 0.027 Uiso 1 1 calc R U
C5 C 0.58939(19) 0.70974(10) 0.5725(2) 0.0198(7) Uani 1 1 d . .
H5 H 0.5980 0.7155 0.5103 0.024 Uiso 1 1 calc R U
C6 C 0.57307(18) 0.66392(10) 0.6010(2) 0.0161(6) Uani 1 1 d . .
C7 C 0.55865(18) 0.62557(10) 0.5309(2) 0.0168(6) Uani 1 1 d . .
H7 H 0.5602 0.5947 0.5630 0.020 Uiso 1 1 calc R U
C8 C 0.6316(2) 0.62405(11) 0.4585(2) 0.0264(8) Uani 1 1 d . .
H8A H 0.6311 0.6537 0.4249 0.040 Uiso 1 1 calc R U
H8B H 0.6190 0.5979 0.4172 0.040 Uiso 1 1 calc R U
H8C H 0.6914 0.6195 0.4872 0.040 Uiso 1 1 calc R U
C9 C 0.46446(19) 0.63080(11) 0.4876(2) 0.0232(7) Uani 1 1 d . .
H9A H 0.4184 0.6299 0.5344 0.035 Uiso 1 1 calc R U
H9B H 0.4539 0.6050 0.4450 0.035 Uiso 1 1 calc R U
H9C H 0.4607 0.6609 0.4556 0.035 Uiso 1 1 calc R U
C10 C 0.5483(2) 0.68702(10) 0.8542(2) 0.0213(7) Uani 1 1 d . .
H10 H 0.5360 0.6529 0.8648 0.026 Uiso 1 1 calc R U
C11 C 0.4651(2) 0.71455(12) 0.8855(2) 0.0353(9) Uani 1 1 d . .
H11A H 0.4545 0.7078 0.9491 0.053 Uiso 1 1 calc R U
H11B H 0.4117 0.7052 0.8496 0.053 Uiso 1 1 calc R U
H11C H 0.4758 0.7483 0.8778 0.053 Uiso 1 1 calc R U
C12 C 0.6325(2) 0.70016(12) 0.9098(2) 0.0363(9) Uani 1 1 d . .
H12A H 0.6455 0.7337 0.9021 0.054 Uiso 1 1 calc R U
H12B H 0.6844 0.6816 0.8896 0.054 Uiso 1 1 calc R U
H12C H 0.6217 0.6936 0.9734 0.054 Uiso 1 1 calc R U
C13 C 0.6436(2) 0.56302(11) 0.8750(2) 0.0258(7) Uani 1 1 d . .
H13 H 0.6586 0.5963 0.8910 0.031 Uiso 1 1 calc R U
C14 C 0.5615(2) 0.55008(13) 0.9327(2) 0.0399(9) Uani 1 1 d . .
H14A H 0.5759 0.5565 0.9962 0.060 Uiso 1 1 calc R U
H14B H 0.5474 0.5166 0.9251 0.060 Uiso 1 1 calc R U
H14C H 0.5088 0.5690 0.9138 0.060 Uiso 1 1 calc R U
C15 C 0.7266(2) 0.53381(12) 0.9066(2) 0.0349(9) Uani 1 1 d . .
H15A H 0.7800 0.5431 0.8723 0.052 Uiso 1 1 calc R U
H15B H 0.7142 0.5003 0.8968 0.052 Uiso 1 1 calc R U
H15C H 0.7383 0.5395 0.9708 0.052 Uiso 1 1 calc R U
C16 C 0.72175(19) 0.57236(10) 0.6847(2) 0.0209(7) Uani 1 1 d . .
H16 H 0.7021 0.5823 0.6229 0.025 Uiso 1 1 calc R U
C17 C 0.77579(19) 0.61393(11) 0.7237(2) 0.0264(8) Uani 1 1 d . .
H17A H 0.7366 0.6418 0.7260 0.040 Uiso 1 1 calc R U
H17B H 0.8279 0.6205 0.6854 0.040 Uiso 1 1 calc R U
H17C H 0.7975 0.6061 0.7845 0.040 Uiso 1 1 calc R U
C18 C 0.7844(2) 0.52990(12) 0.6717(2) 0.0310(8) Uani 1 1 d . .
H18A H 0.8365 0.5392 0.6355 0.046 Uiso 1 1 calc R U
H18B H 0.7508 0.5047 0.6408 0.046 Uiso 1 1 calc R U
H18C H 0.8061 0.5186 0.7305 0.046 Uiso 1 1 calc R U
C19 C 0.5522(2) 0.50726(10) 0.7212(2) 0.0273(8) Uani 1 1 d . .
H19 H 0.4939 0.5083 0.7547 0.033 Uiso 1 1 calc R U
C20 C 0.5250(2) 0.50301(11) 0.6218(2) 0.0334(9) Uani 1 1 d . .
H20A H 0.4889 0.5305 0.6037 0.050 Uiso 1 1 calc R U
H20B H 0.4890 0.4744 0.6125 0.050 Uiso 1 1 calc R U
H20C H 0.5798 0.5015 0.5853 0.050 Uiso 1 1 calc R U
C21 C 0.6005(3) 0.46173(11) 0.7521(3) 0.0470(11) Uani 1 1 d . .
H21A H 0.6599 0.4596 0.7236 0.070 Uiso 1 1 calc R U
H21B H 0.5635 0.4345 0.7346 0.070 Uiso 1 1 calc R U
H21C H 0.6088 0.4622 0.8176 0.070 Uiso 1 1 calc R U
C22 C 0.23978(17) 0.64572(10) 0.78478(19) 0.0153(6) Uani 1 1 d . .
C23 C 0.23422(18) 0.68662(10) 0.7290(2) 0.0175(7) Uani 1 1 d . .
C24 C 0.21517(19) 0.73019(11) 0.7673(2) 0.0236(7) Uani 1 1 d . .
H24 H 0.2111 0.7571 0.7294 0.028 Uiso 1 1 calc R U
C25 C 0.2021(2) 0.73562(11) 0.8584(2) 0.0245(7) Uani 1 1 d . .
H25 H 0.1892 0.7657 0.8831 0.029 Uiso 1 1 calc R U
C26 C 0.20815(19) 0.69626(11) 0.9130(2) 0.0245(7) Uani 1 1 d . .
H26 H 0.1996 0.6998 0.9758 0.029 Uiso 1 1 calc R U
C27 C 0.22634(18) 0.65179(10) 0.8789(2) 0.0188(7) Uani 1 1 d . .
C28 C 0.23898(19) 0.61095(11) 0.9434(2) 0.0220(7) Uani 1 1 d . .
H28 H 0.2413 0.5815 0.9067 0.026 Uiso 1 1 calc R U
C29 C 0.1615(2) 0.60553(12) 1.0097(2) 0.0296(8) Uani 1 1 d . .
H29A H 0.1715 0.5772 1.0461 0.044 Uiso 1 1 calc R U
H29B H 0.1038 0.6028 0.9764 0.044 Uiso 1 1 calc R U
H29C H 0.1597 0.6331 1.0491 0.044 Uiso 1 1 calc R U
C30 C 0.3300(2) 0.61541(12) 0.9942(2) 0.0319(8) Uani 1 1 d . .
H30A H 0.3305 0.6445 1.0297 0.048 Uiso 1 1 calc R U
H30B H 0.3795 0.6163 0.9510 0.048 Uiso 1 1 calc R U
H30C H 0.3383 0.5883 1.0343 0.048 Uiso 1 1 calc R U
C31 C 0.2495(2) 0.68482(10) 0.6288(2) 0.0206(7) Uani 1 1 d . .
H31 H 0.2690 0.6521 0.6137 0.025 Uiso 1 1 calc R U
C32 C 0.3248(2) 0.71834(11) 0.5991(2) 0.0299(8) Uani 1 1 d . .
H32A H 0.3077 0.7508 0.6134 0.045 Uiso 1 1 calc R U
H32B H 0.3332 0.7153 0.5341 0.045 Uiso 1 1 calc R U
H32C H 0.3816 0.7104 0.6309 0.045 Uiso 1 1 calc R U
C33 C 0.1615(2) 0.69497(11) 0.5756(2) 0.0286(8) Uani 1 1 d . .
H33A H 0.1421 0.7274 0.5871 0.043 Uiso 1 1 calc R U
H33B H 0.1140 0.6731 0.5946 0.043 Uiso 1 1 calc R U
H33C H 0.1722 0.6909 0.5112 0.043 Uiso 1 1 calc R U
C34 C 0.1707(2) 0.56107(10) 0.5873(2) 0.0224(7) Uani 1 1 d . .
H34 H 0.1538 0.5947 0.5765 0.027 Uiso 1 1 calc R U
C35 C 0.2571(2) 0.55282(12) 0.5332(2) 0.0295(8) Uani 1 1 d . .
H35A H 0.3073 0.5710 0.5599 0.044 Uiso 1 1 calc R U
H35B H 0.2468 0.5629 0.4709 0.044 Uiso 1 1 calc R U
H35C H 0.2726 0.5193 0.5345 0.044 Uiso 1 1 calc R U
C36 C 0.0920(2) 0.53193(12) 0.5468(2) 0.0329(8) Uani 1 1 d . .
H36A H 0.1040 0.4984 0.5565 0.049 Uiso 1 1 calc R U
H36B H 0.0867 0.5382 0.4821 0.049 Uiso 1 1 calc R U
H36C H 0.0352 0.5406 0.5759 0.049 Uiso 1 1 calc R U
C37 C 0.08599(19) 0.55698(11) 0.7775(2) 0.0249(7) Uani 1 1 d . .
H37 H 0.1036 0.5630 0.8417 0.030 Uiso 1 1 calc R U
C38 C 0.0269(2) 0.59919(12) 0.7484(2) 0.0340(9) Uani 1 1 d . .
H38A H -0.0260 0.6014 0.7874 0.051 Uiso 1 1 calc R U
H38B H 0.0064 0.5949 0.6859 0.051 Uiso 1 1 calc R U
H38C H 0.0627 0.6282 0.7534 0.051 Uiso 1 1 calc R U
C39 C 0.0288(2) 0.51187(12) 0.7783(3) 0.0358(9) Uani 1 1 d . .
H39A H 0.0644 0.4863 0.8055 0.054 Uiso 1 1 calc R U
H39B H 0.0114 0.5034 0.7165 0.054 Uiso 1 1 calc R U
H39C H -0.0261 0.5172 0.8134 0.054 Uiso 1 1 calc R U
C40 C 0.2639(2) 0.50020(10) 0.7336(2) 0.0196(7) Uani 1 1 d . .
H40 H 0.3239 0.5053 0.7046 0.024 Uiso 1 1 calc R U
C41 C 0.2242(2) 0.45530(10) 0.6904(2) 0.0297(8) Uani 1 1 d . .
H41A H 0.2640 0.4285 0.7042 0.045 Uiso 1 1 calc R U
H41B H 0.2195 0.4595 0.6250 0.045 Uiso 1 1 calc R U
H41C H 0.1637 0.4493 0.7144 0.045 Uiso 1 1 calc R U
C42 C 0.2854(2) 0.49178(11) 0.8336(2) 0.0296(8) Uani 1 1 d . .
H42A H 0.3185 0.5189 0.8582 0.044 Uiso 1 1 calc R U
H42B H 0.3228 0.4634 0.8403 0.044 Uiso 1 1 calc R U
H42C H 0.2286 0.4876 0.8661 0.044 Uiso 1 1 calc R U
C43 C 0.3479(2) 0.75568(12) 1.1671(2) 0.0283(8) Uani 1 1 d . .
H43A H 0.3004 0.7744 1.1968 0.034 Uiso 1 1 calc R U
H43B H 0.3169 0.7340 1.1245 0.034 Uiso 1 1 calc R U
C44 C 0.4070(2) 0.78899(12) 1.1134(2) 0.0304(8) Uani 1 1 d . .
H44A H 0.4596 0.7716 1.0892 0.037 Uiso 1 1 calc R U
H44B H 0.4304 0.8144 1.1531 0.037 Uiso 1 1 calc R U
C45 C 0.3513(2) 0.81028(12) 1.0361(2) 0.0331(8) Uani 1 1 d . .
H45A H 0.3336 0.7850 0.9935 0.040 Uiso 1 1 calc R U
H45B H 0.2950 0.8241 1.0602 0.040 Uiso 1 1 calc R U
C46 C 0.4032(2) 0.84806(14) 0.9861(3) 0.0448(10) Uani 1 1 d . .
H46A H 0.4180 0.8740 1.0273 0.067 Uiso 1 1 calc R U
H46B H 0.3657 0.8599 0.9360 0.067 Uiso 1 1 calc R U
H46C H 0.4595 0.8347 0.9628 0.067 Uiso 1 1 calc R U
C47 C 0.3263(2) 0.69984(11) 1.2908(2) 0.0329(8) Uani 1 1 d . .
H47A H 0.2834 0.7231 1.3158 0.039 Uiso 1 1 calc R U
H47B H 0.3577 0.6846 1.3425 0.039 Uiso 1 1 calc R U
C48 C 0.2706(2) 0.66226(11) 1.2417(2) 0.0359(9) Uani 1 1 d . .
H48A H 0.3114 0.6382 1.2162 0.043 Uiso 1 1 calc R U
H48B H 0.2351 0.6767 1.1917 0.043 Uiso 1 1 calc R U
C49 C 0.2068(3) 0.63960(12) 1.3089(3) 0.0462(10) Uani 1 1 d . .
H49A H 0.1707 0.6645 1.3380 0.055 Uiso 1 1 calc R U
H49B H 0.2435 0.6237 1.3564 0.055 Uiso 1 1 calc R U
C50 C 0.1420(3) 0.60370(14) 1.2655(3) 0.0532(11) Uani 1 1 d . .
H50A H 0.1036 0.5899 1.3118 0.080 Uiso 1 1 calc R U
H50B H 0.1773 0.5788 1.2367 0.080 Uiso 1 1 calc R U
H50C H 0.1037 0.6194 1.2202 0.080 Uiso 1 1 calc R U
C51 C 0.4514(2) 0.75647(12) 1.3045(2) 0.0312(8) Uani 1 1 d . .
H51A H 0.4999 0.7728 1.2714 0.037 Uiso 1 1 calc R U
H51B H 0.4813 0.7352 1.3488 0.037 Uiso 1 1 calc R U
C52 C 0.3970(2) 0.79337(11) 1.3560(2) 0.0288(8) Uani 1 1 d . .
H52A H 0.3768 0.8186 1.3143 0.035 Uiso 1 1 calc R U
H52B H 0.3423 0.7786 1.3816 0.035 Uiso 1 1 calc R U
C53 C 0.4551(2) 0.81438(12) 1.4313(2) 0.0288(8) Uani 1 1 d . .
H53A H 0.4750 0.7890 1.4727 0.035 Uiso 1 1 calc R U
H53B H 0.5101 0.8287 1.4053 0.035 Uiso 1 1 calc R U
C54 C 0.4040(2) 0.85146(12) 1.4837(2) 0.0364(9) Uani 1 1 d . .
H54A H 0.4426 0.8631 1.5332 0.055 Uiso 1 1 calc R U
H54B H 0.3486 0.8376 1.5081 0.055 Uiso 1 1 calc R U
H54C H 0.3877 0.8776 1.4437 0.055 Uiso 1 1 calc R U
C55 C 0.4638(3) 0.69402(14) 1.1898(3) 0.0457(11) Uani 1 1 d . .
H55A H 0.4294 0.6761 1.1436 0.055 Uiso 1 1 calc R U
H55B H 0.5080 0.7140 1.1579 0.055 Uiso 1 1 calc R U
C56 C 0.5147(3) 0.66069(14) 1.2448(3) 0.0501(11) Uani 1 1 d . .
H56A H 0.4721 0.6414 1.2801 0.060 Uiso 1 1 calc R U
H56B H 0.5549 0.6779 1.2874 0.060 Uiso 1 1 calc R U
C57 C 0.5725(2) 0.62821(14) 1.1850(3) 0.0507(11) Uani 1 1 d . .
H57A H 0.5836 0.5985 1.2182 0.061 Uiso 1 1 calc R U
H57B H 0.5360 0.6203 1.1305 0.061 Uiso 1 1 calc R U
C58 C 0.6629(3) 0.64696(13) 1.1551(3) 0.0524(11) Uani 1 1 d . .
H58A H 0.6535 0.6763 1.1215 0.079 Uiso 1 1 calc R U
H58B H 0.6921 0.6237 1.1164 0.079 Uiso 1 1 calc R U
H58C H 0.7018 0.6531 1.2079 0.079 Uiso 1 1 calc R U
N1 N 0.54018(14) 0.60861(8) 0.72429(16) 0.0142(5) Uani 1 1 d . .
N2 N 0.26383(14) 0.60176(8) 0.74878(16) 0.0151(5) Uani 1 1 d . .
N3 N 0.39682(18) 0.72659(9) 1.23801(19) 0.0299(7) Uani 1 1 d . .
Si1 Si 0.61322(5) 0.56414(3) 0.74995(6) 0.01617(19) Uani 1 1 d . .
Si2 Si 0.19655(5) 0.55646(3) 0.71329(6) 0.01580(19) Uani 1 1 d . .
Cr1 Cr 0.40225(3) 0.60250(2) 0.73763(3) 0.01672(12) Uani 1 1 d . .

loop_
_atom_site_aniso_label
_atom_site_aniso_U_11
_atom_site_aniso_U_22
_atom_site_aniso_U_33
_atom_site_aniso_U_23
_atom_site_aniso_U_13
_atom_site_aniso_U_12
C1 0.0064(13) 0.0160(15) 0.0184(16) -0.0009(13) -0.0018(12) 0.0004(11)
C2 0.0118(14) 0.0186(15) 0.0181(16) 0.0006(13) 0.0006(12) 0.0011(12)
C3 0.0193(16) 0.0153(16) 0.0270(18) -0.0041(13) -0.0017(14) -0.0030(12)
C4 0.0209(17) 0.0165(16) 0.0298(19) 0.0041(14) -0.0015(14) -0.0048(13)
C5 0.0173(16) 0.0219(16) 0.0202(17) 0.0034(14) 0.0028(13) -0.0019(12)
C6 0.0100(14) 0.0175(15) 0.0208(16) -0.0003(13) 0.0011(12) 0.0006(12)
C7 0.0125(15) 0.0188(15) 0.0191(16) 0.0004(13) 0.0005(12) -0.0003(12)
C8 0.0237(17) 0.0332(19) 0.0223(18) -0.0050(15) 0.0022(14) -0.0034(14)
C9 0.0191(16) 0.0283(18) 0.0222(17) -0.0031(14) 0.0007(14) 0.0007(13)
C10 0.0278(17) 0.0167(16) 0.0195(17) -0.0040(13) 0.0013(14) -0.0021(13)
C11 0.046(2) 0.0289(19) 0.032(2) -0.0052(16) 0.0143(17) 0.0034(16)
C12 0.045(2) 0.038(2) 0.0253(19) -0.0030(17) -0.0065(17) -0.0111(17)
C13 0.0258(18) 0.0261(18) 0.0254(18) 0.0066(15) 0.0005(14) 0.0056(14)
C14 0.035(2) 0.054(2) 0.031(2) 0.0162(18) 0.0106(17) 0.0101(18)
C15 0.033(2) 0.042(2) 0.030(2) 0.0117(17) -0.0032(16) 0.0064(16)
C16 0.0137(15) 0.0282(17) 0.0209(17) 0.0003(14) -0.0012(13) 0.0043(13)
C17 0.0125(15) 0.0298(18) 0.037(2) 0.0089(16) -0.0005(14) -0.0010(13)
C18 0.0178(17) 0.041(2) 0.034(2) -0.0096(17) -0.0004(15) 0.0063(15)
C19 0.0201(17) 0.0177(16) 0.044(2) -0.0033(15) 0.0014(16) -0.0014(13)
C20 0.0233(18) 0.0231(18) 0.054(2) -0.0125(17) -0.0028(17) -0.0049(14)
C21 0.044(2) 0.0156(17) 0.081(3) 0.005(2) -0.008(2) 0.0012(16)
C22 0.0074(14) 0.0189(16) 0.0195(16) -0.0031(13) -0.0017(12) 0.0011(12)
C23 0.0127(15) 0.0192(16) 0.0205(17) -0.0002(13) 0.0006(13) 0.0006(12)
C24 0.0178(16) 0.0214(17) 0.0318(19) -0.0008(14) 0.0016(14) 0.0013(13)
C25 0.0213(17) 0.0191(17) 0.033(2) -0.0083(15) 0.0030(15) 0.0060(13)
C26 0.0179(16) 0.0309(19) 0.0248(18) -0.0080(15) 0.0018(14) 0.0018(14)
C27 0.0096(14) 0.0255(17) 0.0213(17) -0.0054(14) -0.0019(13) 0.0008(12)
C28 0.0189(16) 0.0281(18) 0.0190(17) -0.0018(14) -0.0003(13) 0.0010(13)
C29 0.0311(19) 0.0328(19) 0.0250(18) -0.0004(16) 0.0044(15) 0.0027(15)
C30 0.0293(19) 0.038(2) 0.0283(19) 0.0005(16) -0.0031(16) 0.0020(15)
C31 0.0222(17) 0.0186(16) 0.0213(17) 0.0005(13) 0.0042(14) 0.0025(13)
C32 0.0293(19) 0.0270(18) 0.034(2) 0.0028(16) 0.0101(16) -0.0011(14)
C33 0.0311(19) 0.0289(18) 0.0259(19) 0.0015(15) -0.0021(15) 0.0083(15)
C34 0.0257(17) 0.0177(16) 0.0234(17) -0.0006(14) -0.0069(14) -0.0014(13)
C35 0.0355(19) 0.0308(19) 0.0224(18) -0.0031(15) 0.0020(15) -0.0089(15)
C36 0.035(2) 0.0308(19) 0.032(2) -0.0058(16) -0.0122(16) -0.0039(15)
C37 0.0158(16) 0.0298(18) 0.0290(19) -0.0046(15) 0.0018(14) -0.0004(13)
C38 0.0132(16) 0.036(2) 0.053(2) -0.0137(18) 0.0003(16) 0.0041(15)
C39 0.0217(18) 0.039(2) 0.047(2) -0.0031(18) 0.0061(17) -0.0058(15)
C40 0.0161(15) 0.0201(16) 0.0226(17) -0.0012(13) -0.0005(13) 0.0018(12)
C41 0.0317(19) 0.0180(17) 0.039(2) -0.0015(15) 0.0002(16) 0.0029(14)
C42 0.036(2) 0.0238(18) 0.0293(19) 0.0002(15) -0.0027(16) 0.0112(15)
C43 0.0174(17) 0.039(2) 0.0283(19) -0.0071(16) -0.0099(15) 0.0091(15)
C44 0.0188(17) 0.041(2) 0.032(2) -0.0101(17) -0.0015(15) 0.0019(15)
C45 0.0220(18) 0.045(2) 0.033(2) -0.0070(17) -0.0028(16) 0.0002(16)
C46 0.039(2) 0.054(3) 0.042(2) -0.001(2) 0.0029(19) -0.0072(19)
C47 0.046(2) 0.0215(18) 0.031(2) -0.0050(15) -0.0155(17) 0.0126(16)
C48 0.051(2) 0.0227(18) 0.033(2) 0.0002(16) -0.0188(18) 0.0086(16)
C49 0.078(3) 0.026(2) 0.033(2) 0.0040(17) -0.017(2) -0.0073(19)
C50 0.081(3) 0.037(2) 0.042(2) 0.002(2) -0.009(2) -0.014(2)
C51 0.0253(18) 0.034(2) 0.033(2) -0.0157(16) -0.0159(16) 0.0134(15)
C52 0.0255(18) 0.0275(18) 0.033(2) -0.0119(16) -0.0102(15) 0.0104(14)
C53 0.0277(18) 0.0323(19) 0.0264(19) -0.0110(15) -0.0017(15) 0.0023(15)
C54 0.036(2) 0.037(2) 0.036(2) -0.0112(17) 0.0007(17) -0.0003(16)
C55 0.042(2) 0.054(3) 0.040(2) -0.025(2) -0.0152(19) 0.0258(19)
C56 0.057(3) 0.044(2) 0.049(3) -0.012(2) -0.009(2) 0.013(2)
C57 0.036(2) 0.056(3) 0.060(3) -0.028(2) -0.012(2) 0.0249(19)
C58 0.083(3) 0.022(2) 0.052(3) 0.0078(19) 0.001(2) 0.006(2)
N1 0.0096(12) 0.0143(12) 0.0186(13) 0.0008(10) -0.0005(10) -0.0026(9)
N2 0.0113(12) 0.0161(12) 0.0179(13) -0.0016(11) 0.0013(10) 0.0023(10)
N3 0.0240(14) 0.0355(16) 0.0300(16) -0.0144(14) -0.0093(12) 0.0123(13)
Si1 0.0118(4) 0.0147(4) 0.0221(5) 0.0002(4) 0.0009(3) 0.0002(3)
Si2 0.0113(4) 0.0157(4) 0.0203(4) -0.0010(4) -0.0013(3) 0.0003(3)
Cr1 0.0112(2) 0.0177(2) 0.0214(3) -0.0012(2) 0.00108(19) 0.0002(2)

loop_
_atom_type_symbol
_atom_type_description
_atom_type_scat_dispersion_real
_atom_type_scat_dispersion_imag
_atom_type_scat_source
C C 0.0033 0.0016 'International Tables Vol C Tables 4.2.6.8 and 6.1.1.4'
H H 0.0000 0.0000 'International Tables Vol C Tables 4.2.6.8 and 6.1.1.4'
N N 0.0061 0.0033 'International Tables Vol C Tables 4.2.6.8 and 6.1.1.4'
Si Si 0.0817 0.0704 'International Tables Vol C Tables 4.2.6.8 and 6.1.1.4'
Cr Cr 0.3209 0.6236 'International Tables Vol C Tables 4.2.6.8 and 6.1.1.4'

loop_
_geom_angle_atom_site_label_1
_geom_angle_atom_site_label_2
_geom_angle_atom_site_label_3
_geom_angle
N1 C1 C6 121.4(2)
N1 C1 C2 121.4(2)
C6 C1 C2 117.1(2)
C3 C2 C1 120.3(3)
C3 C2 C10 118.4(3)
C1 C2 C10 121.3(2)
C4 C3 C2 122.0(3)
C4 C3 H3 119.0
C2 C3 H3 119.0
C5 C4 C3 118.4(3)
C5 C4 H4 120.8
C3 C4 H4 120.8
C4 C5 C6 122.1(3)
C4 C5 H5 119.0
C6 C5 H5 119.0
C5 C6 C1 120.1(3)
C5 C6 C7 119.0(3)
C1 C6 C7 120.5(2)
C6 C7 C9 109.6(2)
C6 C7 C8 114.2(2)
C9 C7 C8 110.4(3)
C6 C7 H7 107.5
C9 C7 H7 107.5
C8 C7 H7 107.5
C7 C8 H8A 109.5
C7 C8 H8B 109.5
H8A C8 H8B 109.5
C7 C8 H8C 109.5
H8A C8 H8C 109.5
H8B C8 H8C 109.5
C7 C9 H9A 109.5
C7 C9 H9B 109.5
H9A C9 H9B 109.5
C7 C9 H9C 109.5
H9A C9 H9C 109.5
H9B C9 H9C 109.5
C2 C10 C12 111.4(3)
C2 C10 C11 111.9(3)
C12 C10 C11 110.9(3)
C2 C10 H10 107.4
C12 C10 H10 107.4
C11 C10 H10 107.4
C10 C11 H11A 109.5
C10 C11 H11B 109.5
H11A C11 H11B 109.5
C10 C11 H11C 109.5
H11A C11 H11C 109.5
H11B C11 H11C 109.5
C10 C12 H12A 109.5
C10 C12 H12B 109.5
H12A C12 H12B 109.5
C10 C12 H12C 109.5
H12A C12 H12C 109.5
H12B C12 H12C 109.5
C14 C13 C15 109.0(3)
C14 C13 Si1 112.0(2)
C15 C13 Si1 118.6(2)
C14 C13 H13 105.4
C15 C13 H13 105.4
Si1 C13 H13 105.4
C13 C14 H14A 109.5
C13 C14 H14B 109.5
H14A C14 H14B 109.5
C13 C14 H14C 109.5
H14A C14 H14C 109.5
H14B C14 H14C 109.5
C13 C15 H15A 109.5
C13 C15 H15B 109.5
H15A C15 H15B 109.5
C13 C15 H15C 109.5
H15A C15 H15C 109.5
H15B C15 H15C 109.5
C17 C16 C18 110.2(2)
C17 C16 Si1 109.7(2)
C18 C16 Si1 118.8(2)
C17 C16 H16 105.7
C18 C16 H16 105.7
Si1 C16 H16 105.7
C16 C17 H17A 109.5
C16 C17 H17B 109.5
H17A C17 H17B 109.5
C16 C17 H17C 109.5
H17A C17 H17C 109.5
H17B C17 H17C 109.5
C16 C18 H18A 109.5
C16 C18 H18B 109.5
H18A C18 H18B 109.5
C16 C18 H18C 109.5
H18A C18 H18C 109.5
H18B C18 H18C 109.5
C20 C19 C21 109.5(3)
C20 C19 Si1 113.6(2)
C21 C19 Si1 115.7(2)
C20 C19 H19 105.7
C21 C19 H19 105.7
Si1 C19 H19 105.7
C19 C20 H20A 109.5
C19 C20 H20B 109.5
H20A C20 H20B 109.5
C19 C20 H20C 109.5
H20A C20 H20C 109.5
H20B C20 H20C 109.5
C19 C21 H21A 109.5
C19 C21 H21B 109.5
H21A C21 H21B 109.5
C19 C21 H21C 109.5
H21A C21 H21C 109.5
H21B C21 H21C 109.5
N2 C22 C27 121.4(3)
N2 C22 C23 120.9(2)
C27 C22 C23 117.6(3)
C24 C23 C22 119.7(3)
C24 C23 C31 117.9(3)
C22 C23 C31 122.4(3)
C25 C24 C23 122.2(3)
C25 C24 H24 118.9
C23 C24 H24 118.9
C24 C25 C26 118.4(3)
C24 C25 H25 120.8
C26 C25 H25 120.8
C25 C26 C27 122.2(3)
C25 C26 H26 118.9
C27 C26 H26 118.9
C26 C27 C22 119.8(3)
C26 C27 C28 119.3(3)
C22 C27 C28 120.7(3)
C27 C28 C29 113.6(2)
C27 C28 C30 110.2(2)
C29 C28 C30 110.3(3)
C27 C28 H28 107.5
C29 C28 H28 107.5
C30 C28 H28 107.5
C28 C29 H29A 109.5
C28 C29 H29B 109.5
H29A C29 H29B 109.5
C28 C29 H29C 109.5
H29A C29 H29C 109.5
H29B C29 H29C 109.5
C28 C30 H30A 109.5
C28 C30 H30B 109.5
H30A C30 H30B 109.5
C28 C30 H30C 109.5
H30A C30 H30C 109.5
H30B C30 H30C 109.5
C23 C31 C32 112.5(3)
C23 C31 C33 111.3(2)
C32 C31 C33 110.1(3)
C23 C31 H31 107.6
C32 C31 H31 107.6
C33 C31 H31 107.6
C31 C32 H32A 109.5
C31 C32 H32B 109.5
H32A C32 H32B 109.5
C31 C32 H32C 109.5
H32A C32 H32C 109.5
H32B C32 H32C 109.5
C31 C33 H33A 109.5
C31 C33 H33B 109.5
H33A C33 H33B 109.5
C31 C33 H33C 109.5
H33A C33 H33C 109.5
H33B C33 H33C 109.5
C35 C34 C36 109.8(3)
C35 C34 Si2 110.4(2)
C36 C34 Si2 118.9(2)
C35 C34 H34 105.6
C36 C34 H34 105.6
Si2 C34 H34 105.6
C34 C35 H35A 109.5
C34 C35 H35B 109.5
H35A C35 H35B 109.5
C34 C35 H35C 109.5
H35A C35 H35C 109.5
H35B C35 H35C 109.5
C34 C36 H36A 109.5
C34 C36 H36B 109.5
H36A C36 H36B 109.5
C34 C36 H36C 109.5
H36A C36 H36C 109.5
H36B C36 H36C 109.5
C39 C37 C38 110.2(3)
C39 C37 Si2 118.2(2)
C38 C37 Si2 110.4(2)
C39 C37 H37 105.7
C38 C37 H37 105.7
Si2 C37 H37 105.7
C37 C38 H38A 109.5
C37 C38 H38B 109.5
H38A C38 H38B 109.5
C37 C38 H38C 109.5
H38A C38 H38C 109.5
H38B C38 H38C 109.5
C37 C39 H39A 109.5
C37 C39 H39B 109.5
H39A C39 H39B 109.5
C37 C39 H39C 109.5
H39A C39 H39C 109.5
H39B C39 H39C 109.5
C42 C40 C41 110.2(3)
C42 C40 Si2 112.5(2)
C41 C40 Si2 115.9(2)
C42 C40 H40 105.8
C41 C40 H40 105.8
Si2 C40 H40 105.8
C40 C41 H41A 109.5
C40 C41 H41B 109.5
H41A C41 H41B 109.5
C40 C41 H41C 109.5
H41A C41 H41C 109.5
H41B C41 H41C 109.5
C40 C42 H42A 109.5
C40 C42 H42B 109.5
H42A C42 H42B 109.5
C40 C42 H42C 109.5
H42A C42 H42C 109.5
H42B C42 H42C 109.5
N3 C43 C44 115.9(3)
N3 C43 H43A 108.3
C44 C43 H43A 108.3
N3 C43 H43B 108.3
C44 C43 H43B 108.3
H43A C43 H43B 107.4
C43 C44 C45 109.7(3)
C43 C44 H44A 109.7
C45 C44 H44A 109.7
C43 C44 H44B 109.7
C45 C44 H44B 109.7
H44A C44 H44B 108.2
C46 C45 C44 112.4(3)
C46 C45 H45A 109.1
C44 C45 H45A 109.1
C46 C45 H45B 109.1
C44 C45 H45B 109.1
H45A C45 H45B 107.9
C45 C46 H46A 109.5
C45 C46 H46B 109.5
H46A C46 H46B 109.5
C45 C46 H46C 109.5
H46A C46 H46C 109.5
H46B C46 H46C 109.5
N3 C47 C48 118.0(3)
N3 C47 H47A 107.8
C48 C47 H47A 107.8
N3 C47 H47B 107.8
C48 C47 H47B 107.8
H47A C47 H47B 107.1
C47 C48 C49 108.3(3)
C47 C48 H48A 110.0
C49 C48 H48A 110.0
C47 C48 H48B 110.0
C49 C48 H48B 110.0
H48A C48 H48B 108.4
C48 C49 C50 113.0(3)
C48 C49 H49A 109.0
C50 C49 H49A 109.0
C48 C49 H49B 109.0
C50 C49 H49B 109.0
H49A C49 H49B 107.8
C49 C50 H50A 109.5
C49 C50 H50B 109.5
H50A C50 H50B 109.5
C49 C50 H50C 109.5
H50A C50 H50C 109.5
H50B C50 H50C 109.5
N3 C51 C52 115.5(2)
N3 C51 H51A 108.4
C52 C51 H51A 108.4
N3 C51 H51B 108.4
C52 C51 H51B 108.4
H51A C51 H51B 107.5
C53 C52 C51 110.1(3)
C53 C52 H52A 109.6
C51 C52 H52A 109.6
C53 C52 H52B 109.6
C51 C52 H52B 109.6
H52A C52 H52B 108.2
C54 C53 C52 111.9(3)
C54 C53 H53A 109.2
C52 C53 H53A 109.2
C54 C53 H53B 109.2
C52 C53 H53B 109.2
H53A C53 H53B 107.9
C53 C54 H54A 109.5
C53 C54 H54B 109.5
H54A C54 H54B 109.5
C53 C54 H54C 109.5
H54A C54 H54C 109.5
H54B C54 H54C 109.5
C56 C55 N3 117.3(3)
C56 C55 H55A 108.0
N3 C55 H55A 108.0
C56 C55 H55B 108.0
N3 C55 H55B 108.0
H55A C55 H55B 107.2
C55 C56 C57 110.5(3)
C55 C56 H56A 109.6
C57 C56 H56A 109.6
C55 C56 H56B 109.6
C57 C56 H56B 109.6
H56A C56 H56B 108.1
C58 C57 C56 117.1(3)
C58 C57 H57A 108.0
C56 C57 H57A 108.0
C58 C57 H57B 108.0
C56 C57 H57B 108.0
H57A C57 H57B 107.3
C57 C58 H58A 109.5
C57 C58 H58B 109.5
H58A C58 H58B 109.5
C57 C58 H58C 109.5
H58A C58 H58C 109.5
H58B C58 H58C 109.5
C1 N1 Si1 128.49(18)
C1 N1 Cr1 108.86(16)
Si1 N1 Cr1 122.64(12)
C22 N2 Si2 129.84(18)
C22 N2 Cr1 106.19(16)
Si2 N2 Cr1 123.86(12)
C43 N3 C47 108.3(2)
C43 N3 C51 112.8(3)
C47 N3 C51 107.5(3)
C43 N3 C55 107.8(3)
C47 N3 C55 112.9(3)
C51 N3 C55 107.6(2)
N1 Si1 C19 106.76(13)
N1 Si1 C16 109.20(12)
C19 Si1 C16 112.94(14)
N1 Si1 C13 111.67(13)
C19 Si1 C13 107.97(15)
C16 Si1 C13 108.35(14)
N2 Si2 C37 109.70(13)
N2 Si2 C40 106.68(12)
C37 Si2 C40 112.04(13)
N2 Si2 C34 110.96(13)
C37 Si2 C34 109.48(14)
C40 Si2 C34 107.95(13)
N2 Cr1 N1 175.63(9)

loop_
_geom_bond_atom_site_label_1
_geom_bond_atom_site_label_2
_geom_bond_distance
C1 N1 1.405(3)
C1 C6 1.426(4)
C1 C2 1.430(4)
C2 C3 1.387(4)
C2 C10 1.514(4)
C3 C4 1.385(4)
C3 H3 0.9500
C4 C5 1.384(4)
C4 H4 0.9500
C5 C6 1.391(4)
C5 H5 0.9500
C6 C7 1.520(4)
C7 C9 1.526(4)
C7 C8 1.534(4)
C7 H7 1.0000
C8 H8A 0.9800
C8 H8B 0.9800
C8 H8C 0.9800
C9 H9A 0.9800
C9 H9B 0.9800
C9 H9C 0.9800
C10 C12 1.525(4)
C10 C11 1.533(4)
C10 H10 1.0000
C11 H11A 0.9800
C11 H11B 0.9800
C11 H11C 0.9800
C12 H12A 0.9800
C12 H12B 0.9800
C12 H12C 0.9800
C13 C14 1.539(4)
C13 C15 1.544(4)
C13 Si1 1.905(3)
C13 H13 1.0000
C14 H14A 0.9800
C14 H14B 0.9800
C14 H14C 0.9800
C15 H15A 0.9800
C15 H15B 0.9800
C15 H15C 0.9800
C16 C17 1.533(4)
C16 C18 1.533(4)
C16 Si1 1.897(3)
C16 H16 1.0000
C17 H17A 0.9800
C17 H17B 0.9800
C17 H17C 0.9800
C18 H18A 0.9800
C18 H18B 0.9800
C18 H18C 0.9800
C19 C20 1.530(5)
C19 C21 1.543(4)
C19 Si1 1.894(3)
C19 H19 1.0000
C20 H20A 0.9800
C20 H20B 0.9800
C20 H20C 0.9800
C21 H21A 0.9800
C21 H21B 0.9800
C21 H21C 0.9800
C22 N2 1.407(3)
C22 C27 1.428(4)
C22 C23 1.430(4)
C23 C24 1.393(4)
C23 C31 1.511(4)
C24 C25 1.380(4)
C24 H24 0.9500
C25 C26 1.384(4)
C25 H25 0.9500
C26 C27 1.389(4)
C26 H26 0.9500
C27 C28 1.515(4)
C28 C29 1.527(4)
C28 C30 1.532(4)
C28 H28 1.0000
C29 H29A 0.9800
C29 H29B 0.9800
C29 H29C 0.9800
C30 H30A 0.9800
C30 H30B 0.9800
C30 H30C 0.9800
C31 C32 1.532(4)
C31 C33 1.534(4)
C31 H31 1.0000
C32 H32A 0.9800
C32 H32B 0.9800
C32 H32C 0.9800
C33 H33A 0.9800
C33 H33B 0.9800
C33 H33C 0.9800
C34 C35 1.535(4)
C34 C36 1.538(4)
C34 Si2 1.910(3)
C34 H34 1.0000
C35 H35A 0.9800
C35 H35B 0.9800
C35 H35C 0.9800
C36 H36A 0.9800
C36 H36B 0.9800
C36 H36C 0.9800
C37 C39 1.534(4)
C37 C38 1.540(4)
C37 Si2 1.901(3)
C37 H37 1.0000
C38 H38A 0.9800
C38 H38B 0.9800
C38 H38C 0.9800
C39 H39A 0.9800
C39 H39B 0.9800
C39 H39C 0.9800
C40 C42 1.533(4)
C40 C41 1.540(4)
C40 Si2 1.903(3)
C40 H40 1.0000
C41 H41A 0.9800
C41 H41B 0.9800
C41 H41C 0.9800
C42 H42A 0.9800
C42 H42B 0.9800
C42 H42C 0.9800
C43 N3 1.513(4)
C43 C44 1.520(4)
C43 H43A 0.9900
C43 H43B 0.9900
C44 C45 1.526(5)
C44 H44A 0.9900
C44 H44B 0.9900
C45 C46 1.520(5)
C45 H45A 0.9900
C45 H45B 0.9900
C46 H46A 0.9800
C46 H46B 0.9800
C46 H46C 0.9800
C47 N3 1.516(4)
C47 C48 1.526(5)
C47 H47A 0.9900
C47 H47B 0.9900
C48 C49 1.526(5)
C48 H48A 0.9900
C48 H48B 0.9900
C49 C50 1.532(5)
C49 H49A 0.9900
C49 H49B 0.9900
C50 H50A 0.9800
C50 H50B 0.9800
C50 H50C 0.9800
C51 N3 1.523(4)
C51 C52 1.533(4)
C51 H51A 0.9900
C51 H51B 0.9900
C52 C53 1.520(4)
C52 H52A 0.9900
C52 H52B 0.9900
C53 C54 1.518(4)
C53 H53A 0.9900
C53 H53B 0.9900
C54 H54A 0.9800
C54 H54B 0.9800
C54 H54C 0.9800
C55 C56 1.450(5)
C55 N3 1.539(4)
C55 H55A 0.9900
C55 H55B 0.9900
C56 C57 1.547(5)
C56 H56A 0.9900
C56 H56B 0.9900
C57 C58 1.507(5)
C57 H57A 0.9900
C57 H57B 0.9900
C58 H58A 0.9800
C58 H58B 0.9800
C58 H58C 0.9800
N1 Si1 1.699(2)
N1 Cr1 2.051(2)
N2 Si2 1.703(2)
N2 Cr1 2.047(2)
